data_2012139
loop_
_publ_author_name
'Ross, Jennifer N.'
'Low, John N.'
'Fernandes, Christiane'
'Wardell, James L.'
'Glidewell, Christopher'

_publ_section_title
;
 <i>N</i>,<i>N</i>'-Bis[tris(hydroxymethyl)methyl]ethanediamide: six
 O---H&#x00B7;&#x00B7;&#x00B7;O hydrogen bonds generate only a
 two-dimensional structure
;
_journal_issue 8
_journal_name_full 'Acta Crystallographica Section C'
_journal_page_first 949
_journal_page_last 951
_journal_paper_doi 10.1107/S0108270101008940
_journal_volume 57
_journal_year 2001
_chemical_formula_moiety 'C10 H20 N2 O8'
_chemical_formula_sum 'C10 H20 N2 O8'
_chemical_formula_weight 296.28
_chemical_name_systematic
;
N,N'-Bis[tris(hydroxymethyl)methyl]ethanediamide
;
_space_group_IT_number 33
_symmetry_cell_setting orthorhombic
_symmetry_space_group_name_Hall 'P 2c -2n'
_symmetry_space_group_name_H-M 'P n a 21'
_cell_angle_alpha 90
_cell_angle_beta 90
_cell_angle_gamma 90
_cell_formula_units_Z 4
_cell_length_a 21.4097(3)
_cell_length_b 6.1559(6)
_cell_length_c 10.0605(13)
_cell_measurement_reflns_used 9375
_cell_measurement_temperature 150(2)
_cell_measurement_theta_max 27.5
_cell_measurement_theta_min 2.9
_cell_volume 1325.9(2)
_computing_cell_refinement 'DENZO-SMN (Otwinowski & Minor, 1997)'
_computing_data_collection 'Kappa-CCD Server Software (Nonius, 1997)'
_computing_data_reduction DENZO-SMN
_computing_molecular_graphics 'PLATON (Spek, 2001)'
_computing_publication_material 'SHELXL97 (Sheldrick, 1997) and PRPKAPPA (Ferguson, 1999)'
_computing_structure_refinement 'SHELXL97 (Sheldrick, 1997)'
_computing_structure_solution 'SHELXS97 (Sheldrick, 1997)'
_diffrn_ambient_temperature 150(2)
_diffrn_measured_fraction_theta_full .986
_diffrn_measured_fraction_theta_max .986
_diffrn_measurement_device_type Kappa-CCD
_diffrn_measurement_method '\f scans, and \w scans with \k offsets'
_diffrn_radiation_monochromator graphite
_diffrn_radiation_source 'fine-focus sealed X-ray tube'
_diffrn_radiation_type 'Mo K\a'
_diffrn_radiation_wavelength .71073
_diffrn_reflns_av_R_equivalents .101
_diffrn_reflns_av_sigmaI/netI .0639
_diffrn_reflns_limit_h_max 27
_diffrn_reflns_limit_h_min -25
_diffrn_reflns_limit_k_max 7
_diffrn_reflns_limit_k_min -6
_diffrn_reflns_limit_l_max 12
_diffrn_reflns_limit_l_min -9
_diffrn_reflns_number 7853
_diffrn_reflns_theta_full 27.47
_diffrn_reflns_theta_max 27.5
_diffrn_reflns_theta_min 3.4
_diffrn_standards_decay_% negligible
_exptl_absorpt_coefficient_mu .129
_exptl_absorpt_correction_T_max .987
_exptl_absorpt_correction_T_min .962
_exptl_absorpt_correction_type multi-scan
_exptl_absorpt_process_details '(DENZO-SMN; Otwinowski & Minor, 1997)'
_exptl_crystal_colour colourless
_exptl_crystal_density_diffrn 1.484
_exptl_crystal_density_method 'not measured'
_exptl_crystal_description needle
_exptl_crystal_F_000 632
_exptl_crystal_size_max .30
_exptl_crystal_size_mid .10
_exptl_crystal_size_min .10
_refine_diff_density_max .258
_refine_diff_density_min -.283
_refine_ls_extinction_method none
_refine_ls_goodness_of_fit_ref 1.015
_refine_ls_hydrogen_treatment constr
_refine_ls_matrix_type full
_refine_ls_number_parameters 235
_refine_ls_number_reflns 1573
_refine_ls_number_restraints 36
_refine_ls_restrained_S_all 1.005
_refine_ls_R_factor_all .0605
_refine_ls_R_factor_gt .0471
_refine_ls_shift/su_max .001
_refine_ls_shift/su_mean .000
_refine_ls_structure_factor_coef Fsqd
_refine_ls_weighting_details 'w=1/[\s^2^(Fo^2^)+(0.0800P)^2^] where P=(Fo^2^+2Fc^2^)/3'
_refine_ls_weighting_scheme calc
_refine_ls_wR_factor_ref .1199
_reflns_number_gt 1282
_reflns_number_total 1573
_reflns_threshold_expression I>2\s(I)
_cod_data_source_file gg1060.cif
_cod_data_source_block I
_cod_depositor_comments
;
The following automatic conversions were performed:

'_exptl_absorpt_correction_type' value 'Multi-scan' changed to
'multi-scan' according to
/home/saulius/struct/CIF-dictionaries/cif_core.dic dictionary named
'cif_core.dic' version 2.4.1 from 2010-06-29.

Automatic conversion script
Id: cif_fix_values 1715 2011-07-08 13:25:40Z adriana 
;
_cod_original_sg_symbol_H-M Pna21
_cod_database_code 2012139
_cod_database_fobs_code 2012139

loop_
_symmetry_equiv_pos_as_xyz
'x, y, z'
'-x, -y, z+1/2'
'-x+1/2, y+1/2, z+1/2'
'x+1/2, -y+1/2, z'

loop_
_atom_site_label
_atom_site_fract_x
_atom_site_fract_y
_atom_site_fract_z
_atom_site_U_iso_or_equiv
_atom_site_adp_type
_atom_site_calc_flag
_atom_site_refinement_flags
_atom_site_occupancy
_atom_site_disorder_assembly
_atom_site_disorder_group
_atom_site_type_symbol
C11 .35599(14) .3989(5) .2429(4) .0200(7) Uani d P .94 A -1 C
O11 .37908(11) .2156(3) .2587(4) .0296(7) Uani d P .94 A -1 O
N11 .29955(12) .4639(4) .2785(3) .0207(6) Uani d P .94 A -1 N
C12 .24894(13) .3321(4) .3355(4) .0180(6) Uani d P .94 A -1 C
C13 .22009(14) .1975(5) .2239(4) .0215(8) Uani d P .94 A -1 C
O13 .16741(10) .0787(3) .2706(3) .0265(6) Uani d P .94 A -1 O
C14 .20187(15) .4947(5) .3908(4) .0228(7) Uani d P .94 A -1 C
O14 .18617(9) .6547(3) .2946(3) .0255(6) Uani d P .94 A -1 O
C15 .27109(15) .1848(5) .4504(4) .0247(8) Uani d P .94 A -1 C
O15 .29531(11) -.0194(4) .4106(3) .0287(6) Uani d P .94 A -1 O
C21 .39443(13) .5817(4) .1789(4) .0202(7) Uani d P .94 A -1 C
O21 .37160(10) .7631(3) .1637(4) .0262(6) Uani d P .94 A -1 O
N21 .45178(12) .5185(4) .1451(3) .0202(6) Uani d P .94 A -1 N
C22 .50150(13) .6557(4) .0900(4) .0195(7) Uani d P .94 A -1 C
C23 .53100(15) .7838(5) .2040(4) .0211(8) Uani d P .94 A -1 C
O23 .58211(9) .9099(3) .1575(3) .0257(5) Uani d P .94 A -1 O
C24 .54960(15) .4980(5) .0314(4) .0224(7) Uani d P .94 A -1 C
O24 .56664(9) .3349(3) .1241(3) .0252(6) Uani d P .94 A -1 O
C25 .47878(15) .8090(5) -.0215(4) .0236(7) Uani d P .94 A -1 C
O25 .45581(11) 1.0118(3) .0231(3) .0268(6) Uani d P .94 A -1 O
C11B .3544(10) 1.0900(4) .247(2) .040 Uiso d PRD .06 A -2 C
O11B .3772(12) 1.2689(9) .2611(15) .040 Uiso d PRD .06 A -2 O
N11B .2994(9) 1.0298(4) .279(2) .040 Uiso d PRD .06 A -2 N
C12B .2505(12) 1.165(4) .338(4) .040 Uiso d PD .06 A -2 C
C13B .221(2) 1.300(8) .227(4) .040 Uiso d PD .06 A -2 C
O13B .1675(16) 1.413(6) .272(7) .040 Uiso d PD .06 A -2 O
C14B .204(3) .997(7) .392(5) .040 Uiso d PD .06 A -2 C
O14B .1869(18) .844(6) .294(6) .040 Uiso d PD .06 A -2 O
C15B .273(3) 1.312(6) .451(5) .040 Uiso d PD .06 A -2 C
O15B .294(2) 1.516(5) .405(5) .040 Uiso d PD .06 A -2 O
C21B .3933(19) .910(6) .182(6) .040 Uiso d PD .06 A -2 C
O21B .3710 .7295 .1602 .040 Uiso d PD .06 A -2 O
N21B .4517(19) .963(7) .153(6) .040 Uiso d PD .06 A -2 N
C22B .5022(15) .841(4) .090(5) .040 Uiso d PD .06 A -2 C
C23B .530(2) .709(8) .203(5) .040 Uiso d PD .06 A -2 C
O23B .5832(17) .589(6) .161(7) .040 Uiso d PD .06 A -2 O
C24B .549(3) 1.002(7) .032(5) .040 Uiso d PD .06 A -2 C
O24B .5676(17) 1.165(6) .123(6) .040 Uiso d PD .06 A -2 O
C25B .478(3) .698(7) -.021(5) .040 Uiso d PD .06 A -2 C
O25B .453(2) .498(5) .022(6) .040 Uiso d PD .06 A -2 O
H11 .2913 .6026 .2667 .025 Uiso calc PR .94 A -1 H
H13A .2071 .2949 .1506 .026 Uiso calc PR .94 A -1 H
H13B .2517 .0953 .1885 .026 Uiso calc PR .94 A -1 H
H13 .1789 -.0454 .2953 .040 Uiso calc PR .94 A -1 H
H14A .1636 .4168 .4186 .027 Uiso calc PR .94 A -1 H
H14B .2198 .5665 .4702 .027 Uiso calc PR .94 A -1 H
H14 .1546 .6139 .2517 .038 Uiso calc PR .94 A -1 H
H15A .3037 .2628 .5011 .030 Uiso calc PR .94 A -1 H
H15B .2355 .1596 .5112 .030 Uiso calc PR .94 A -1 H
H15 .3272 -.0003 .3632 .043 Uiso calc PR .94 A -1 H
H21 .4608 .3804 .1570 .024 Uiso calc PR .94 A -1 H
H23A .4993 .8807 .2442 .025 Uiso calc PR .94 A -1 H
H23B .5457 .6820 .2735 .025 Uiso calc PR .94 A -1 H
H23 .5700 1.0373 .1421 .039 Uiso calc PR .94 A -1 H
H24A .5319 .4286 -.0490 .027 Uiso calc PR .94 A -1 H
H24B .5873 .5799 .0045 .027 Uiso calc PR .94 A -1 H
H24 .5980 .3761 .1673 .038 Uiso calc PR .94 A -1 H
H25A .5139 .8354 -.0835 .028 Uiso calc PR .94 A -1 H
H25B .4453 .7347 -.0720 .028 Uiso calc PR .94 A -1 H
H25 .4246 .9918 .0722 .040 Uiso calc PR .94 A -1 H
H11B .2898 .8932 .2631 .048 Uiso calc PR .06 A -2 H
H13C .2523 1.4052 .1931 .060 Uiso calc PR .06 A -2 H
H13D .2093 1.2026 .1528 .060 Uiso calc PR .06 A -2 H
H13E .1521 1.4847 .2094 .060 Uiso calc PR .06 A -2 H
H14C .2234 .9203 .4683 .060 Uiso calc PR .06 A -2 H
H14D .1664 1.0729 .4249 .060 Uiso calc PR .06 A -2 H
H14E .1860 .7197 .3279 .060 Uiso calc PR .06 A -2 H
H15C .2387 1.3353 .5152 .060 Uiso calc PR .06 A -2 H
H15D .3077 1.2387 .4992 .060 Uiso calc PR .06 A -2 H
H15E .2653 1.5791 .3644 .060 Uiso calc PR .06 A -2 H
H21B .4619 1.0961 .1752 .048 Uiso calc PR .06 A -2 H
H23C .5427 .8086 .2757 .060 Uiso calc PR .06 A -2 H
H23D .4985 .6082 .2381 .060 Uiso calc PR .06 A -2 H
H23E .5972 .5166 .2253 .060 Uiso calc PR .06 A -2 H
H24C .5864 .9208 .0025 .048 Uiso calc PR .06 A -2 H
H24D .5302 1.0715 -.0470 .048 Uiso calc PR .06 A -2 H
H24E .5637 1.2878 .0867 .060 Uiso calc PR .06 A -2 H
H25C .4451 .7782 -.0704 .060 Uiso calc PR .06 A -2 H
H25D .5124 .6688 -.0843 .060 Uiso calc PR .06 A -2 H
H25E .4357 .5146 .0965 .060 Uiso calc PR .06 A -2 H

loop_
_atom_site_aniso_label
_atom_site_aniso_U_11
_atom_site_aniso_U_22
_atom_site_aniso_U_33
_atom_site_aniso_U_12
_atom_site_aniso_U_13
_atom_site_aniso_U_23
C11 .0166(14) .0219(15) .0216(16) -.0028(11) -.0007(13) -.0012(14)
O11 .0239(13) .0199(10) .0449(19) .0008(9) .0048(15) .0029(13)
N11 .0150(12) .0206(12) .0265(16) -.0015(9) .0011(11) .0038(13)
C12 .0141(14) .0206(15) .0193(17) -.0016(11) -.0001(12) .0009(14)
C13 .0216(17) .0214(14) .0213(19) -.0010(14) -.0009(15) .0023(15)
O13 .0191(10) .0193(10) .0412(15) -.0028(8) -.0055(11) .0029(12)
C14 .0190(15) .0237(16) .0256(19) -.0022(12) .0030(14) .0029(14)
O14 .0190(11) .0195(10) .0380(16) -.0002(8) -.0058(11) .0016(11)
C15 .0229(17) .0286(18) .023(2) -.0012(14) -.0033(15) .0051(17)
O15 .0241(12) .0253(12) .0367(16) .0020(9) .0025(12) .0091(12)
C21 .0172(14) .0218(15) .0216(17) -.0019(11) -.0032(13) -.0015(13)
O21 .0203(12) .0226(10) .0356(17) .0014(8) .0106(14) .0050(11)
N21 .0169(11) .0204(11) .0233(15) -.0013(9) .0032(12) .0019(12)
C22 .0142(14) .0207(15) .024(2) -.0010(12) .0026(13) .0030(15)
C23 .0180(16) .0197(15) .026(2) -.0012(14) -.0006(15) -.0008(15)
O23 .0200(10) .0183(9) .0389(15) -.0044(8) -.0052(11) .0052(12)
C24 .0200(15) .0239(15) .0232(19) .0010(12) .0007(14) -.0004(14)
O24 .0186(11) .0188(10) .0381(15) -.0003(8) -.0053(10) .0012(11)
C25 .0208(16) .0262(16) .0239(19) .0000(14) .0009(15) .0025(17)
O25 .0212(12) .0235(11) .0356(16) .0002(8) .0015(11) .0066(11)

loop_
_atom_type_symbol
_atom_type_description
_atom_type_scat_dispersion_real
_atom_type_scat_dispersion_imag
_atom_type_scat_source
C C .0033 .0016 'International Tables Vol C Tables 4.2.6.8 and 6.1.1.4'
H H .0000 .0000 'International Tables Vol C Tables 4.2.6.8 and 6.1.1.4'
N N .0061 .0033 'International Tables Vol C Tables 4.2.6.8 and 6.1.1.4'
O O .0106 .0060 'International Tables Vol C Tables 4.2.6.8 and 6.1.1.4'

loop_
_geom_angle_atom_site_label_1
_geom_angle_atom_site_label_2
_geom_angle_atom_site_label_3
_geom_angle
_geom_angle_publ_flag
O11 C11 N11 127.1(3) y
O11 C11 C21 120.4(3) y
N11 C11 C21 112.5(2) y
C11 N11 C12 127.8(3) y
C11 N11 H11 116.1 no
C12 N11 H11 116.1 no
N11 C12 C13 108.1(3) no
N11 C12 C14 105.5(2) no
C13 C12 C14 110.9(3) no
N11 C12 C15 112.9(2) no
C13 C12 C15 110.9(2) no
C14 C12 C15 108.4(3) no
O13 C13 C12 110.9(3) no
O13 C13 H13A 109.5 no
C12 C13 H13A 109.5 no
O13 C13 H13B 109.5 no
C12 C13 H13B 109.5 no
H13A C13 H13B 108.0 no
O14 C14 C12 111.2(3) no
O14 C14 H14A 109.4 no
C12 C14 H14A 109.4 no
O14 C14 H14B 109.4 no
C12 C14 H14B 109.4 no
H14A C14 H14B 108.0 no
O15 C15 C12 114.9(3) no
O15 C15 H15A 108.5 no
C12 C15 H15A 108.5 no
O15 C15 H15B 108.5 no
C12 C15 H15B 108.5 no
H15A C15 H15B 107.5 no
O21 C21 N21 126.9(3) y
O21 C21 C11 120.3(3) y
N21 C21 C11 112.8(2) y
C21 N21 C22 126.7(2) y
C21 N21 H21 116.7 no
C22 N21 H21 116.7 no
N21 C22 C23 108.3(3) no
N21 C22 C24 105.6(2) no
C23 C22 C24 109.7(3) no
N21 C22 C25 113.4(2) no
C23 C22 C25 111.1(2) no
C24 C22 C25 108.6(3) no
O23 C23 C22 110.7(3) no
O23 C23 H23A 109.5 no
C22 C23 H23A 109.5 no
O23 C23 H23B 109.5 no
C22 C23 H23B 109.5 no
H23A C23 H23B 108.1 no
O24 C24 C22 111.6(3) no
O24 C24 H24A 109.3 no
C22 C24 H24A 109.3 no
O24 C24 H24B 109.3 no
C22 C24 H24B 109.3 no
H24A C24 H24B 108.0 no
O25 C25 C22 114.8(3) no
O25 C25 H25A 108.6 no
C22 C25 H25A 108.6 no
O25 C25 H25B 108.6 no
C22 C25 H25B 108.6 no
H25A C25 H25B 107.6 no
O11B C11B N11B 127.2(2) no
O11B C11B C21B 119.3(17) no
N11B C11B C21B 113.5(17) no
C11B N11B C12B 126.6(11) no
C11B N11B H11B 116.7 no
C12B N11B H11B 116.7 no
N11B C12B C13B 107(3) no
N11B C12B C14B 103(3) no
C13B C12B C14B 111.1(17) no
N11B C12B C15B 114(3) no
C13B C12B C15B 110.9(17) no
C14B C12B C15B 110.1(17) no
O13B C13B C12B 111.2(19) no
O13B C13B H13C 109.4 no
C12B C13B H13C 109.4 no
O13B C13B H13D 109.4 no
C12B C13B H13D 109.4 no
H13C C13B H13D 108.0 no
C13B O13B H13E 109.5 no
O14B C14B C12B 112(2) no
O14B C14B H14C 109.2 no
C12B C14B H14C 109.2 no
O14B C14B H14D 109.2 no
C12B C14B H14D 109.2 no
H14C C14B H14D 107.9 no
C14B O14B H14E 109.5 no
O15B C15B C12B 112(2) no
O15B C15B H15C 109.2 no
C12B C15B H15C 109.2 no
O15B C15B H15D 109.2 no
C12B C15B H15D 109.2 no
H15C C15B H15D 107.9 no
C15B O15B H15E 109.5 no
O21B C21B N21B 123(3) no
O21B C21B C11B 121(3) no
N21B C21B C11B 116(3) no
C21B N21B C22B 132(4) no
C21B N21B H21B 113.9 no
C22B N21B H21B 113.9 no
N21B C22B C25B 111(4) no
N21B C22B C24B 109(3) no
C25B C22B C24B 109(3) no
N21B C22B C23B 104(4) no
C25B C22B C23B 112.1(16) no
C24B C22B C23B 111.7(18) no
O23B C23B C22B 112(2) no
O23B C23B H23C 109.2 no
C22B C23B H23C 109.2 no
O23B C23B H23D 109.2 no
C22B C23B H23D 109.2 no
H23C C23B H23D 107.9 no
C23B O23B H23E 109.5 no
O24B C24B C22B 114(2) no
O24B C24B H24C 108.8 no
C22B C24B H24C 108.8 no
O24B C24B H24D 108.8 no
C22B C24B H24D 108.8 no
H24C C24B H24D 107.7 no
C24B O24B H24E 109.5 no
O25B C25B C22B 114(2) no
O25B C25B H25C 108.7 no
C22B C25B H25C 108.7 no
O25B C25B H25D 108.7 no
C22B C25B H25D 108.7 no
H25C C25B H25D 107.6 no
C25B O25B H25E 109.5 no

loop_
_geom_bond_atom_site_label_1
_geom_bond_atom_site_label_2
_geom_bond_site_symmetry_2
_geom_bond_distance
_geom_bond_publ_flag
C11 O11 . 1.242(4) y
C11 N11 . 1.323(4) y
N11 C12 . 1.470(4) y
C11 C21 . 1.535(4) y
N11 H11 . .8800 no
C12 C13 . 1.526(5) no
C12 C14 . 1.526(4) no
C12 C15 . 1.544(4) no
C13 O13 . 1.424(4) no
C13 H13A . .9900 no
C13 H13B . .9900 no
O13 H13 . .8400 no
C14 O14 . 1.421(4) no
C14 H14A . .9900 no
C14 H14B . .9900 no
O14 H14 . .8400 no
C15 O15 . 1.417(4) no
C15 H15A . .9900 no
C15 H15B . .9900 no
O15 H15 . .8400 no
C21 O21 . 1.229(3) y
C21 N21 . 1.332(4) y
N21 C22 . 1.467(4) y
N21 H21 . .8800 no
C22 C23 . 1.529(5) no
C22 C24 . 1.533(4) no
C22 C25 . 1.544(5) no
C23 O23 . 1.421(4) no
C23 H23A . .9900 no
C23 H23B . .9900 no
O23 H23 . .8400 no
C24 O24 . 1.418(4) no
C24 H24A . .9900 no
C24 H24B . .9900 no
O24 H24 . .8400 no
C25 O25 . 1.415(4) no
C25 H25A . .9900 no
C25 H25B . .9900 no
O25 H25 . .8400 no
C11B O11B . 1.213(4) no
C11B N11B . 1.275(5) no
C11B C21B . 1.53(2) no
N11B C12B . 1.468(19) no
N11B H11B . .8800 no
C12B C13B . 1.528(19) no
C12B C14B . 1.530(19) no
C12B C15B . 1.530(19) no
C13B O13B . 1.42(2) no
C13B H13C . .9900 no
C13B H13D . .9900 no
O13B H13E . .8400 no
C14B O14B . 1.41(2) no
C14B H14C . .9900 no
C14B H14D . .9900 no
O14B H14E . .8400 no
C15B O15B . 1.41(2) no
C15B H15C . .9900 no
C15B H15D . .9900 no
O15B H15E . .8400 no
C21B O21B . 1.23(4) no
C21B N21B . 1.33(2) no
N21B C22B . 1.46(2) no
N21B H21B . .8800 no
C22B C25B . 1.52(2) no
C22B C24B . 1.52(2) no
C22B C23B . 1.524(19) no
C23B O23B . 1.42(2) no
C23B H23C . .9900 no
C23B H23D . .9900 no
O23B H23E . .8400 no
C24B O24B . 1.42(2) no
C24B H24C . .9900 no
C24B H24D . .9900 no
O24B H24E . .8400 no
C25B O25B . 1.41(2) no
C25B H25C . .9900 no
C25B H25D . .9900 no
O25B H25E . .8400 no

loop_
_geom_hbond_atom_site_label_D
_geom_hbond_atom_site_label_H
_geom_hbond_atom_site_label_A
_geom_hbond_site_symmetry_A
_geom_hbond_distance_DH
_geom_hbond_distance_HA
_geom_hbond_distance_DA
_geom_hbond_angle_DHA
_geom_hbond_publ_flag
O13 H13 O14 1_545 .84 1.85 2.652(3) 158 y
O14 H14 O23 4_465 .84 1.82 2.650(3) 167 y
O15 H15 O11 . .84 2.03 2.765(4) 146 y
O23 H23 O24 1_565 .84 1.84 2.658(3) 163 y
O24 H24 O13 4_555 .84 1.84 2.666(3) 171 y
O25 H25 O21 . .84 2.03 2.756(4) 144 y

loop_
_geom_torsion_atom_site_label_1
_geom_torsion_atom_site_label_2
_geom_torsion_atom_site_label_3
_geom_torsion_atom_site_label_4
_geom_torsion
_geom_torsion_publ_flag
C12 N11 C11 C21 176.3(3) y
C12 N11 C11 O11 -5.3(6) y
O11 C11 C21 O21 -179.8(5) y
C11 N11 C12 C13 -75.8(4) y
C11 N11 C12 C14 165.4(3) y
C11 N11 C12 C15 47.3(5) y
N11 C12 C13 O13 -175.4(2) y
C14 C12 C13 O13 -60.2(3) no
C15 C12 C13 O13 60.3(3) no
N11 C12 C14 O14 50.6(4) y
C13 C12 C14 O14 -66.3(3) no
C15 C12 C14 O14 171.8(2) no
N11 C12 C15 O15 -86.3(3) y
C13 C12 C15 O15 35.3(4) no
C14 C12 C15 O15 157.3(3) no
C22 N21 C21 C11 -175.8(3) y
C22 N21 C21 O21 4.2(6) y
N11 C11 C21 N21 178.8(4) y
N11 C11 C21 O21 -1.2(5) no
O11 C11 C21 N21 .3(4) no
C21 N21 C22 C23 78.7(4) y
C21 N21 C22 C24 -163.8(3) y
C21 N21 C22 C25 -45.0(4) y
N21 C22 C23 O23 176.5(2) y
C24 C22 C23 O23 61.7(3) no
C25 C22 C23 O23 -58.4(3) no
N21 C22 C24 O24 -50.7(3) y
C23 C22 C24 O24 65.8(3) no
C25 C22 C24 O24 -172.6(2) no
N21 C22 C25 O25 87.9(3) y
C23 C22 C25 O25 -34.3(4) no
C24 C22 C25 O25 -155.1(3) no
O11B C11B N11B C12B 1(2) no
C21B C11B N11B C12B -178(3) no
C11B N11B C12B C13B 79(3) no
C11B N11B C12B C14B -163.4(18) no
C11B N11B C12B C15B -44(3) no
N11B C12B C13B O13B 172(4) no
C14B C12B C13B O13B 60(5) no
C15B C12B C13B O13B -63(5) no
N11B C12B C14B O14B -52(5) no
C13B C12B C14B O14B 63(5) no
C15B C12B C14B O14B -174(5) no
N11B C12B C15B O15B 89(5) no
C13B C12B C15B O15B -33(6) no
C14B C12B C15B O15B -156(5) no
O11B C11B C21B O21B -176(4) no
N11B C11B C21B O21B 3(6) no
O11B C11B C21B N21B 4(6) no
N11B C11B C21B N21B -177(4) no
O21B C21B N21B C22B 1(10) no
C11B C21B N21B C22B -179(4) no
C21B N21B C22B C25B 38(7) no
C21B N21B C22B C24B 158(6) no
C21B N21B C22B C23B -83(6) no
N21B C22B C23B O23B -177(4) no
C25B C22B C23B O23B 63(6) no
C24B C22B C23B O23B -59(5) no
N21B C22B C24B O24B 49(6) no
C25B C22B C24B O24B 171(5) no
C23B C22B C24B O24B -65(6) no
N21B C22B C25B O25B -82(6) no
C24B C22B C25B O25B 158(5) no
C23B C22B C25B O25B 34(6) no
